data_4080730
loop_
_publ_author_name
'Espinosa-Jalapa, Noel \'Angel'
'Hern\'andez-Ortega, Sim\'on'
'Le Goff, Xavier-Fred\'eric'
'Morales-Morales, David'
'Djukic, Jean-Pierre'
'Le Lagadec, Ronan'

_publ_section_title
;
 Coordination of 12-Electron Organometallic Fragments to the Arene Ring of
 Nonsymmetric Group 10 POCOP Pincer Complexes
;
_journal_issue 9
_journal_name_full Organometallics
_journal_page_first 2661
_journal_paper_doi 10.1021/om400147x
_journal_volume 32
_journal_year 2013
_chemical_formula_moiety 'C27 H38 Cl O2 P2 Pt Ru, F6 P'
_chemical_formula_sum 'C27 H38 Cl F6 O2 P3 Pt Ru'
_chemical_formula_weight 933.09
_chemical_name_systematic
; 
 ? 
;
_space_group_IT_number 14
_symmetry_cell_setting monoclinic
_symmetry_space_group_name_Hall '-P 2ybc'
_symmetry_space_group_name_H-M 'P 1 21/c 1'
_atom_sites_solution_hydrogens geom
_atom_sites_solution_primary direct
_atom_sites_solution_secondary difmap
_audit_creation_method SHELXL-97
_cell_angle_alpha 90.00
_cell_angle_beta 90.051(1)
_cell_angle_gamma 90.00
_cell_formula_units_Z 8
_cell_length_a 16.832(1)
_cell_length_b 13.431(1)
_cell_length_c 28.285(1)
_cell_measurement_reflns_used 7421
_cell_measurement_temperature 150.0(1)
_cell_measurement_theta_max 27.485
_cell_measurement_theta_min 0.998
_cell_volume 6394.4(6)
_computing_cell_refinement 'DENZO (Otwinowski & Minor, 1997) & COLLECT'
_computing_data_collection 'COLLECT (Hooft, R.W.W., 1998)'
_computing_data_reduction 'DENZO & COLLECT'
_computing_molecular_graphics 'PLATON (Spek, 2009)'
_computing_publication_material 'PLATON (Spek, 2009)'
_computing_structure_refinement 'SHELXL-97 (Sheldrick, 1997)'
_computing_structure_solution 'SHELXS-97 (Sheldrick, 1990)'
_diffrn_ambient_temperature 150.0(1)
_diffrn_measured_fraction_theta_full 0.990
_diffrn_measured_fraction_theta_max 0.990
_diffrn_measurement_device_type KappaCCD
_diffrn_measurement_method 'phi and omega scans'
_diffrn_radiation_monochromator graphite
_diffrn_radiation_source 'fine-focus sealed tube'
_diffrn_radiation_type MoK\a
_diffrn_radiation_wavelength 0.71069
_diffrn_reflns_av_R_equivalents 0.0510
_diffrn_reflns_av_sigmaI/netI 0.0622
_diffrn_reflns_limit_h_max 21
_diffrn_reflns_limit_h_min -16
_diffrn_reflns_limit_k_max 16
_diffrn_reflns_limit_k_min -16
_diffrn_reflns_limit_l_max 26
_diffrn_reflns_limit_l_min -35
_diffrn_reflns_number 36805
_diffrn_reflns_theta_full 26.37
_diffrn_reflns_theta_max 26.37
_diffrn_reflns_theta_min 2.82
_exptl_absorpt_coefficient_mu 5.137
_exptl_absorpt_correction_T_max 0.8209
_exptl_absorpt_correction_T_min 0.4583
_exptl_absorpt_correction_type multi-scan
_exptl_absorpt_process_details 'DENZO/SCALEPACK (Otwinowski & Minor, 1996)'
_exptl_crystal_colour Yellow
_exptl_crystal_density_diffrn 1.938
_exptl_crystal_density_method 'not measured'
_exptl_crystal_description Block
_exptl_crystal_F_000 3632
_exptl_crystal_size_max 0.18
_exptl_crystal_size_mid 0.08
_exptl_crystal_size_min 0.04
_refine_diff_density_max 1.417
_refine_diff_density_min -1.102
_refine_diff_density_rms 0.168
_refine_ls_extinction_method none
_refine_ls_goodness_of_fit_ref 1.078
_refine_ls_hydrogen_treatment constr
_refine_ls_matrix_type full
_refine_ls_number_parameters 756
_refine_ls_number_reflns 12947
_refine_ls_number_restraints 0
_refine_ls_restrained_S_all 1.078
_refine_ls_R_factor_all 0.0524
_refine_ls_R_factor_gt 0.0460
_refine_ls_shift/su_max 0.001
_refine_ls_shift/su_mean 0.000
_refine_ls_structure_factor_coef Fsqd
_refine_ls_weighting_details 'calc w=1/[\s^2^(Fo^2^)+(0.0187P)^2^+36.1436P] where P=(Fo^2^+2Fc^2^)/3'
_refine_ls_weighting_scheme calc
_refine_ls_wR_factor_gt 0.0937
_refine_ls_wR_factor_ref 0.0963
_reflns_number_gt 11853
_reflns_number_total 12947
_reflns_threshold_expression >2sigma(I)
_cod_data_source_file om400147x_si_002.cif
_cod_data_source_block compound-4c
_cod_depositor_comments
;
The following automatic conversions were performed:

'_symmetry_cell_setting' value 'Monoclinic' changed to 'monoclinic'
according to /home/saulius/struct/CIF-dictionaries/cif_core.dic
dictionary named 'cif_core.dic' version 2.3.1 from 2005-06-27.

Automatic conversion script
Id: cif_fix_values 1891 2012-01-12 08:04:46Z andrius 
;
_cod_original_sg_symbol_H-M 'P 21/c '
_cod_database_code 4080730

loop_
_symmetry_equiv_pos_as_xyz
'x, y, z'
'-x, y+1/2, -z+1/2'
'-x, -y, -z'
'x, -y-1/2, z-1/2'

loop_
_atom_site_label
_atom_site_type_symbol
_atom_site_fract_x
_atom_site_fract_y
_atom_site_fract_z
_atom_site_U_iso_or_equiv
_atom_site_adp_type
_atom_site_occupancy
_atom_site_symmetry_multiplicity
_atom_site_calc_flag
_atom_site_refinement_flags
Pt1 Pt 0.518280(19) 0.15236(2) 0.185719(16) 0.02657(9) Uani 1 1 d .
Ru1 Ru 0.83206(4) 0.20576(5) 0.09078(3) 0.02395(16) Uani 1 1 d .
Cl1 Cl 0.41695(16) 0.1681(2) 0.24366(11) 0.0452(7) Uani 1 1 d .
P1 P 0.44673(14) 0.17193(19) 0.11830(10) 0.0277(6) Uani 1 1 d .
P2 P 0.62232(15) 0.1401(2) 0.23626(10) 0.0279(6) Uani 1 1 d .
O1 O 0.5120(4) 0.1609(5) 0.0759(2) 0.0369(16) Uani 1 1 d .
O2 O 0.6968(4) 0.1093(5) 0.2011(2) 0.0307(16) Uani 1 1 d .
C1 C 0.6047(6) 0.1328(7) 0.1394(4) 0.026(2) Uani 1 1 d .
C2 C 0.5894(5) 0.1409(6) 0.0897(4) 0.027(2) Uani 1 1 d .
C3 C 0.6461(5) 0.1295(7) 0.0558(3) 0.026(2) Uani 1 1 d .
H3 H 0.6336 0.1373 0.0233 0.032 Uiso 1 1 calc R
C4 C 0.7242(5) 0.1056(7) 0.0706(4) 0.026(2) Uani 1 1 d .
C5 C 0.7435(5) 0.0957(6) 0.1211(3) 0.0201(18) Uani 1 1 d .
C6 C 0.6813(5) 0.1125(7) 0.1536(3) 0.023(2) Uani 1 1 d .
C7 C 0.7886(5) 0.0960(7) 0.0380(4) 0.029(2) Uani 1 1 d .
H7 H 0.7792 0.1082 0.0054 0.035 Uiso 1 1 calc R
C8 C 0.8661(6) 0.0687(8) 0.0529(4) 0.034(2) Uani 1 1 d .
H8 H 0.9071 0.0595 0.0303 0.040 Uiso 1 1 calc R
C9 C 0.8818(6) 0.0553(6) 0.1007(4) 0.034(2) Uani 1 1 d .
H9 H 0.9331 0.0339 0.1105 0.041 Uiso 1 1 calc R
C10 C 0.8226(5) 0.0733(6) 0.1352(4) 0.024(2) Uani 1 1 d .
H10 H 0.8357 0.0704 0.1679 0.029 Uiso 1 1 calc R
C11 C 0.4079(6) 0.2966(7) 0.1093(4) 0.037(3) Uani 1 1 d .
H11 H 0.3661 0.3077 0.1339 0.044 Uiso 1 1 calc R
C12 C 0.4744(7) 0.3734(6) 0.1185(4) 0.045(3) Uani 1 1 d .
H12A H 0.5192 0.3600 0.0974 0.067 Uiso 1 1 calc R
H12B H 0.4921 0.3682 0.1514 0.067 Uiso 1 1 calc R
H12C H 0.4540 0.4406 0.1126 0.067 Uiso 1 1 calc R
C13 C 0.3710(8) 0.3160(9) 0.0630(5) 0.064(4) Uani 1 1 d .
H13A H 0.3604 0.3874 0.0598 0.096 Uiso 1 1 calc R
H13B H 0.3210 0.2789 0.0607 0.096 Uiso 1 1 calc R
H13C H 0.4070 0.2944 0.0378 0.096 Uiso 1 1 calc R
C14 C 0.3720(5) 0.0810(7) 0.1001(4) 0.031(2) Uani 1 1 d .
H14 H 0.3478 0.1032 0.0696 0.037 Uiso 1 1 calc R
C15 C 0.4115(8) -0.0193(8) 0.0927(6) 0.062(4) Uani 1 1 d .
H15A H 0.4556 -0.0267 0.1151 0.093 Uiso 1 1 calc R
H15B H 0.4318 -0.0234 0.0603 0.093 Uiso 1 1 calc R
H15C H 0.3726 -0.0724 0.0980 0.093 Uiso 1 1 calc R
C16 C 0.3069(6) 0.0761(9) 0.1378(5) 0.054(3) Uani 1 1 d .
H16A H 0.2699 0.0221 0.1302 0.082 Uiso 1 1 calc R
H16B H 0.2781 0.1395 0.1385 0.082 Uiso 1 1 calc R
H16C H 0.3311 0.0637 0.1688 0.082 Uiso 1 1 calc R
C17 C 0.6583(7) 0.2540(8) 0.2639(4) 0.042(3) Uani 1 1 d .
H17 H 0.7111 0.2393 0.2786 0.050 Uiso 1 1 calc R
C18 C 0.6709(8) 0.3315(8) 0.2255(5) 0.064(4) Uani 1 1 d .
H18A H 0.6194 0.3522 0.2128 0.096 Uiso 1 1 calc R
H18B H 0.7033 0.3029 0.2001 0.096 Uiso 1 1 calc R
H18C H 0.6983 0.3894 0.2389 0.096 Uiso 1 1 calc R
C19 C 0.6025(8) 0.2866(9) 0.3027(5) 0.063(4) Uani 1 1 d .
H19A H 0.6268 0.3413 0.3206 0.094 Uiso 1 1 calc R
H19B H 0.5923 0.2305 0.3240 0.094 Uiso 1 1 calc R
H19C H 0.5524 0.3092 0.2888 0.094 Uiso 1 1 calc R
C20 C 0.6215(6) 0.0431(8) 0.2808(4) 0.034(2) Uani 1 1 d .
H20 H 0.5767 0.0582 0.3029 0.041 Uiso 1 1 calc R
C21 C 0.6031(8) -0.0568(9) 0.2576(5) 0.055(3) Uani 1 1 d .
H21A H 0.6424 -0.0703 0.2329 0.082 Uiso 1 1 calc R
H21B H 0.5499 -0.0546 0.2436 0.082 Uiso 1 1 calc R
H21C H 0.6052 -0.1096 0.2815 0.082 Uiso 1 1 calc R
C22 C 0.6975(6) 0.0388(8) 0.3106(4) 0.049(3) Uani 1 1 d .
H22A H 0.6945 -0.0175 0.3326 0.074 Uiso 1 1 calc R
H22B H 0.7032 0.1009 0.3285 0.074 Uiso 1 1 calc R
H22C H 0.7435 0.0303 0.2898 0.074 Uiso 1 1 calc R
C23 C 0.8664(7) 0.3236(7) 0.1378(5) 0.047(3) Uani 1 1 d .
H23 H 0.8700 0.3130 0.1709 0.057 Uiso 1 1 calc R
C24 C 0.7988(7) 0.3555(6) 0.1139(4) 0.046(3) Uani 1 1 d .
H24 H 0.7495 0.3731 0.1280 0.055 Uiso 1 1 calc R
C25 C 0.8167(6) 0.3570(6) 0.0641(4) 0.039(3) Uani 1 1 d .
H25 H 0.7815 0.3737 0.0390 0.046 Uiso 1 1 calc R
C26 C 0.8983(6) 0.3281(7) 0.0599(4) 0.036(2) Uani 1 1 d .
H26 H 0.9274 0.3225 0.0312 0.043 Uiso 1 1 calc R
C27 C 0.9282(7) 0.3094(7) 0.1058(4) 0.040(3) Uani 1 1 d .
H27 H 0.9810 0.2905 0.1134 0.048 Uiso 1 1 calc R
Pt2 Pt 0.002439(18) 0.16471(2) 0.317326(13) 0.02218(8) Uani 1 1 d .
Ru2 Ru 0.32462(4) 0.21227(5) 0.40594(3) 0.02447(16) Uani 1 1 d .
Cl2 Cl -0.10745(14) 0.1847(2) 0.26560(10) 0.0342(6) Uani 1 1 d .
P3 P 0.10094(15) 0.16662(18) 0.26302(9) 0.0237(5) Uani 1 1 d .
P4 P -0.06266(14) 0.15703(17) 0.38738(9) 0.0234(5) Uani 1 1 d .
O3 O 0.1841(4) 0.1468(5) 0.2942(2) 0.0295(15) Uani 1 1 d .
O4 O 0.0084(4) 0.1331(5) 0.4270(2) 0.0293(14) Uani 1 1 d .
C28 C 0.0942(6) 0.1412(7) 0.3595(3) 0.024(2) Uani 1 1 d .
C29 C 0.1685(5) 0.1339(7) 0.3422(3) 0.0226(19) Uani 1 1 d .
C30 C 0.2367(5) 0.1083(6) 0.3703(3) 0.0210(18) Uani 1 1 d .
C31 C 0.2245(5) 0.1002(6) 0.4204(4) 0.025(2) Uani 1 1 d .
C32 C 0.1457(5) 0.1112(6) 0.4399(3) 0.024(2) Uani 1 1 d .
H32 H 0.1367 0.1067 0.4730 0.029 Uiso 1 1 calc R
C33 C 0.0851(5) 0.1279(6) 0.4096(3) 0.0204(18) Uani 1 1 d .
C34 C 0.3151(5) 0.0972(7) 0.3521(4) 0.033(2) Uani 1 1 d .
H34 H 0.3244 0.1066 0.3193 0.040 Uiso 1 1 calc R
C35 C 0.3780(6) 0.0729(7) 0.3816(4) 0.028(2) Uani 1 1 d .
H35 H 0.4291 0.0613 0.3686 0.034 Uiso 1 1 calc R
C36 C 0.3663(6) 0.0654(7) 0.4310(4) 0.033(2) Uani 1 1 d .
H36 H 0.4095 0.0481 0.4510 0.039 Uiso 1 1 calc R
C37 C 0.2914(6) 0.0832(6) 0.4503(3) 0.026(2) Uani 1 1 d .
H37 H 0.2849 0.0840 0.4837 0.031 Uiso 1 1 calc R
C38 C 0.1224(6) 0.2843(6) 0.2335(4) 0.029(2) Uani 1 1 d .
H38 H 0.0769 0.2998 0.2120 0.034 Uiso 1 1 calc R
C39 C 0.1273(7) 0.3683(7) 0.2714(4) 0.048(3) Uani 1 1 d .
H39A H 0.1759 0.3600 0.2902 0.072 Uiso 1 1 calc R
H39B H 0.0809 0.3644 0.2922 0.072 Uiso 1 1 calc R
H39C H 0.1282 0.4333 0.2557 0.072 Uiso 1 1 calc R
C40 C 0.1989(6) 0.2803(8) 0.2032(4) 0.049(3) Uani 1 1 d .
H40A H 0.2133 0.3478 0.1932 0.074 Uiso 1 1 calc R
H40B H 0.1895 0.2388 0.1752 0.074 Uiso 1 1 calc R
H40C H 0.2423 0.2518 0.2219 0.074 Uiso 1 1 calc R
C41 C 0.1089(6) 0.0677(7) 0.2196(4) 0.032(2) Uani 1 1 d .
H41 H 0.1610 0.0734 0.2027 0.039 Uiso 1 1 calc R
C42 C 0.0410(7) 0.0776(8) 0.1837(4) 0.053(3) Uani 1 1 d .
H42A H 0.0246 0.0113 0.1731 0.080 Uiso 1 1 calc R
H42B H 0.0591 0.1166 0.1565 0.080 Uiso 1 1 calc R
H42C H -0.0041 0.1113 0.1987 0.080 Uiso 1 1 calc R
C43 C 0.1048(7) -0.0337(7) 0.2454(4) 0.045(3) Uani 1 1 d .
H43A H 0.0511 -0.0437 0.2579 0.068 Uiso 1 1 calc R
H43B H 0.1431 -0.0343 0.2715 0.068 Uiso 1 1 calc R
H43C H 0.1175 -0.0873 0.2231 0.068 Uiso 1 1 calc R
C44 C -0.1083(6) 0.2698(7) 0.4108(4) 0.036(2) Uani 1 1 d .
H44 H -0.1272 0.2553 0.4436 0.044 Uiso 1 1 calc R
C45 C -0.0453(9) 0.3497(8) 0.4138(5) 0.061(4) Uani 1 1 d .
H45A H -0.0210 0.3590 0.3827 0.092 Uiso 1 1 calc R
H45B H -0.0044 0.3296 0.4366 0.092 Uiso 1 1 calc R
H45C H -0.0696 0.4123 0.4242 0.092 Uiso 1 1 calc R
C46 C -0.1783(6) 0.3011(8) 0.3819(5) 0.052(3) Uani 1 1 d .
H46A H -0.1974 0.3660 0.3930 0.078 Uiso 1 1 calc R
H46B H -0.2207 0.2517 0.3850 0.078 Uiso 1 1 calc R
H46C H -0.1626 0.3063 0.3486 0.078 Uiso 1 1 calc R
C47 C -0.1294(6) 0.0530(8) 0.3966(4) 0.036(2) Uani 1 1 d .
H47 H -0.1799 0.0686 0.3795 0.044 Uiso 1 1 calc R
C48 C -0.1510(7) 0.0356(10) 0.4481(5) 0.063(4) Uani 1 1 d .
H48A H -0.1740 -0.0310 0.4517 0.094 Uiso 1 1 calc R
H48B H -0.1898 0.0857 0.4582 0.094 Uiso 1 1 calc R
H48C H -0.1031 0.0410 0.4677 0.094 Uiso 1 1 calc R
C49 C -0.0950(8) -0.0395(8) 0.3741(6) 0.067(4) Uani 1 1 d .
H49A H -0.0696 -0.0218 0.3440 0.100 Uiso 1 1 calc R
H49B H -0.1376 -0.0877 0.3682 0.100 Uiso 1 1 calc R
H49C H -0.0554 -0.0690 0.3953 0.100 Uiso 1 1 calc R
C50 C 0.3226(7) 0.3453(7) 0.4499(5) 0.045(3) Uani 1 1 d .
H50 H 0.3030 0.3473 0.4813 0.054 Uiso 1 1 calc R
C51 C 0.2786(7) 0.3626(7) 0.4101(6) 0.055(4) Uani 1 1 d .
H51 H 0.2233 0.3766 0.4093 0.065 Uiso 1 1 calc R
C52 C 0.3290(10) 0.3561(8) 0.3708(5) 0.059(4) Uani 1 1 d .
H52 H 0.3142 0.3670 0.3388 0.071 Uiso 1 1 calc R
C53 C 0.4046(8) 0.3309(8) 0.3869(6) 0.066(5) Uani 1 1 d .
H53 H 0.4504 0.3200 0.3681 0.080 Uiso 1 1 calc R
C54 C 0.3999(7) 0.3246(8) 0.4373(5) 0.046(3) Uani 1 1 d .
H54 H 0.4422 0.3090 0.4582 0.055 Uiso 1 1 calc R
P5 P 0.12383(15) 0.1685(2) 0.03818(11) 0.0332(6) Uani 1 1 d .
F1 F 0.1246(7) 0.1908(8) 0.0926(3) 0.102(3) Uani 1 1 d .
F2 F 0.0531(5) 0.0937(6) 0.0432(4) 0.092(3) Uani 1 1 d .
F3 F 0.1848(4) 0.0788(6) 0.0447(3) 0.066(2) Uani 1 1 d .
F4 F 0.1941(4) 0.2450(6) 0.0311(3) 0.077(2) Uani 1 1 d .
F5 F 0.0629(4) 0.2569(5) 0.0298(3) 0.066(2) Uani 1 1 d .
F6 F 0.1274(5) 0.1492(5) -0.0165(3) 0.063(2) Uani 1 1 d .
P6 P 0.38640(17) 0.6516(2) 0.04571(12) 0.0399(7) Uani 1 1 d .
F7 F 0.4362(8) 0.6624(13) 0.0903(4) 0.176(7) Uani 1 1 d .
F8 F 0.4431(6) 0.5609(9) 0.0359(6) 0.142(5) Uani 1 1 d .
F9 F 0.4448(6) 0.7188(9) 0.0183(4) 0.129(5) Uani 1 1 d .
F10 F 0.3280(9) 0.7375(8) 0.0484(6) 0.185(7) Uani 1 1 d .
F11 F 0.3277(6) 0.5877(11) 0.0765(5) 0.170(7) Uani 1 1 d .
F12 F 0.3423(7) 0.6274(10) 0.0008(5) 0.149(5) Uani 1 1 d .

loop_
_atom_site_aniso_label
_atom_site_aniso_U_11
_atom_site_aniso_U_22
_atom_site_aniso_U_33
_atom_site_aniso_U_23
_atom_site_aniso_U_13
_atom_site_aniso_U_12
Pt1 0.02288(16) 0.02982(17) 0.0270(2) 0.00261(16) 0.00435(17) 0.00075(13)
Ru1 0.0225(4) 0.0196(3) 0.0298(4) -0.0014(3) 0.0028(3) -0.0006(3)
Cl1 0.0349(14) 0.0607(18) 0.0399(17) 0.0042(13) 0.0174(12) 0.0043(12)
P1 0.0216(12) 0.0273(12) 0.0343(15) 0.0035(11) -0.0017(10) 0.0005(9)
P2 0.0249(13) 0.0347(14) 0.0242(14) 0.0002(11) -0.0003(10) 0.0004(10)
O1 0.018(3) 0.057(4) 0.036(4) 0.012(3) 0.002(3) 0.010(3)
O2 0.027(4) 0.046(4) 0.019(4) 0.003(3) 0.001(3) -0.004(3)
C1 0.024(5) 0.028(5) 0.024(6) 0.004(4) 0.011(4) 0.005(4)
C2 0.027(5) 0.020(4) 0.034(6) 0.005(4) 0.000(4) 0.001(4)
C3 0.026(5) 0.036(5) 0.017(5) 0.003(4) -0.001(4) -0.004(4)
C4 0.024(5) 0.024(5) 0.030(6) -0.003(4) 0.008(4) -0.004(4)
C5 0.020(4) 0.023(4) 0.018(5) -0.004(4) 0.002(3) 0.001(3)
C6 0.023(5) 0.025(4) 0.021(5) -0.003(4) -0.004(4) 0.003(4)
C7 0.021(5) 0.034(5) 0.032(6) -0.005(4) 0.001(4) 0.001(4)
C8 0.038(6) 0.035(5) 0.027(6) -0.007(4) 0.009(4) -0.007(4)
C9 0.039(6) 0.013(4) 0.050(7) -0.001(4) 0.004(5) -0.003(4)
C10 0.030(5) 0.009(4) 0.034(6) 0.001(4) 0.000(4) 0.000(3)
C11 0.030(5) 0.025(5) 0.055(7) 0.016(5) -0.012(5) 0.003(4)
C12 0.051(7) 0.015(4) 0.068(8) 0.013(5) -0.008(6) -0.005(4)
C13 0.068(9) 0.045(7) 0.078(11) 0.008(7) -0.034(8) 0.009(6)
C14 0.032(5) 0.025(5) 0.036(6) -0.004(4) -0.001(4) 0.002(4)
C15 0.069(8) 0.035(6) 0.082(11) -0.017(7) 0.028(8) -0.011(6)
C16 0.030(6) 0.054(7) 0.079(10) -0.018(7) 0.014(6) -0.018(5)
C17 0.050(7) 0.037(6) 0.038(7) -0.008(5) 0.004(5) -0.005(5)
C18 0.081(9) 0.029(6) 0.081(11) 0.003(6) -0.003(8) -0.030(6)
C19 0.079(9) 0.050(7) 0.060(10) -0.018(7) 0.018(7) 0.004(6)
C20 0.030(5) 0.040(6) 0.033(6) 0.004(5) 0.000(4) 0.000(4)
C21 0.077(9) 0.041(7) 0.045(8) 0.013(6) -0.016(6) -0.006(6)
C22 0.042(6) 0.050(6) 0.055(8) 0.018(6) -0.010(6) -0.001(5)
C23 0.064(8) 0.022(5) 0.057(8) -0.006(5) -0.012(6) -0.008(5)
C24 0.066(8) 0.006(4) 0.064(9) -0.001(5) 0.038(6) -0.006(4)
C25 0.043(6) 0.014(4) 0.058(8) 0.011(5) 0.001(5) 0.004(4)
C26 0.034(5) 0.031(5) 0.043(7) 0.005(5) 0.010(5) -0.011(4)
C27 0.046(6) 0.019(5) 0.054(8) -0.007(5) -0.005(5) -0.010(4)
Pt2 0.02155(15) 0.02561(15) 0.01939(17) 0.00217(14) 0.00042(18) 0.00083(12)
Ru2 0.0225(4) 0.0203(3) 0.0306(4) 0.0032(3) 0.0011(3) -0.0025(3)
Cl2 0.0277(12) 0.0424(14) 0.0324(14) 0.0044(11) -0.0055(10) 0.0039(10)
P3 0.0258(13) 0.0279(12) 0.0176(13) 0.0004(10) 0.0021(9) -0.0005(10)
P4 0.0232(12) 0.0241(12) 0.0229(13) 0.0033(10) 0.0029(9) 0.0018(9)
O3 0.023(3) 0.046(4) 0.020(4) -0.003(3) 0.000(3) -0.004(3)
O4 0.027(3) 0.037(3) 0.025(4) 0.002(3) 0.007(3) -0.003(3)
C28 0.029(5) 0.031(5) 0.012(5) -0.004(4) 0.004(4) -0.006(4)
C29 0.017(4) 0.025(4) 0.025(5) -0.003(4) 0.001(4) 0.001(4)
C30 0.028(4) 0.012(4) 0.024(5) 0.000(3) 0.004(4) -0.007(3)
C31 0.026(5) 0.016(4) 0.033(6) 0.002(4) 0.003(4) -0.003(3)
C32 0.034(5) 0.026(5) 0.012(5) 0.003(4) 0.010(4) 0.000(4)
C33 0.017(4) 0.021(4) 0.023(5) 0.008(4) -0.002(3) -0.002(3)
C34 0.028(5) 0.027(5) 0.045(7) -0.006(4) 0.004(4) 0.000(4)
C35 0.025(5) 0.025(5) 0.035(6) -0.002(4) -0.002(4) -0.002(4)
C36 0.025(5) 0.021(5) 0.052(7) 0.006(5) -0.010(4) -0.002(4)
C37 0.040(5) 0.017(4) 0.019(5) 0.006(4) 0.006(4) -0.006(4)
C38 0.035(5) 0.019(4) 0.033(6) -0.001(4) 0.007(4) -0.003(4)
C39 0.062(7) 0.021(5) 0.060(8) -0.007(5) 0.017(6) -0.010(5)
C40 0.044(6) 0.048(7) 0.057(8) 0.007(6) 0.025(5) -0.008(5)
C41 0.037(5) 0.030(5) 0.030(6) -0.004(4) -0.001(4) 0.006(4)
C42 0.086(8) 0.039(6) 0.035(7) -0.004(6) -0.006(7) 0.018(5)
C43 0.069(8) 0.014(5) 0.053(8) 0.005(5) -0.005(6) 0.005(5)
C44 0.052(6) 0.037(5) 0.020(5) -0.005(4) 0.012(5) 0.011(5)
C45 0.106(11) 0.030(6) 0.048(8) -0.004(6) -0.019(7) 0.010(6)
C46 0.034(6) 0.041(6) 0.081(10) -0.001(6) 0.005(6) 0.025(5)
C47 0.031(5) 0.042(6) 0.037(7) 0.007(5) -0.004(4) -0.012(4)
C48 0.046(7) 0.082(10) 0.060(9) 0.018(8) 0.009(6) -0.027(7)
C49 0.054(8) 0.031(6) 0.115(13) -0.011(7) 0.002(8) -0.010(6)
C50 0.062(8) 0.029(6) 0.044(7) -0.017(5) 0.013(6) -0.007(5)
C51 0.038(6) 0.016(5) 0.110(13) 0.009(6) 0.000(7) 0.000(4)
C52 0.111(12) 0.035(6) 0.030(7) 0.018(5) -0.016(7) -0.025(7)
C53 0.061(8) 0.033(6) 0.105(13) -0.008(7) 0.054(8) -0.025(6)
C54 0.040(6) 0.026(5) 0.072(10) 0.001(6) -0.014(6) -0.012(5)
P5 0.0267(13) 0.0324(14) 0.0405(17) -0.0006(12) 0.0023(11) 0.0013(10)
F1 0.161(10) 0.125(8) 0.019(4) 0.001(5) -0.001(5) 0.045(7)
F2 0.051(5) 0.049(4) 0.176(10) 0.035(6) 0.003(5) -0.023(4)
F3 0.064(5) 0.070(5) 0.064(5) 0.009(4) -0.007(4) 0.034(4)
F4 0.052(4) 0.080(5) 0.099(7) 0.004(5) -0.001(4) -0.032(4)
F5 0.068(5) 0.042(4) 0.089(6) 0.013(4) 0.028(4) 0.029(3)
F6 0.083(5) 0.068(5) 0.038(4) -0.008(4) 0.001(4) 0.020(4)
P6 0.0353(15) 0.0407(16) 0.0436(19) 0.0022(13) -0.0042(12) -0.0047(12)
F7 0.163(12) 0.32(2) 0.041(6) -0.004(9) -0.025(7) -0.093(12)
F8 0.094(8) 0.128(9) 0.203(15) 0.044(10) 0.028(8) 0.058(7)
F9 0.079(6) 0.172(11) 0.137(10) 0.106(9) -0.019(6) -0.052(7)
F10 0.214(14) 0.081(7) 0.261(19) 0.024(10) 0.115(14) 0.086(9)
F11 0.064(6) 0.223(14) 0.224(15) 0.159(12) -0.002(7) -0.049(7)
F12 0.086(8) 0.187(12) 0.175(13) -0.068(11) -0.063(8) -0.027(8)

loop_
_atom_type_symbol
_atom_type_description
_atom_type_scat_dispersion_real
_atom_type_scat_dispersion_imag
_atom_type_scat_source
C C 0.0033 0.0016 'International Tables Vol C Tables 4.2.6.8 and 6.1.1.4'
H H 0.0000 0.0000 'International Tables Vol C Tables 4.2.6.8 and 6.1.1.4'
Cl Cl 0.1484 0.1585 'International Tables Vol C Tables 4.2.6.8 and 6.1.1.4'
F F 0.0171 0.0103 'International Tables Vol C Tables 4.2.6.8 and 6.1.1.4'
O O 0.0106 0.0060 'International Tables Vol C Tables 4.2.6.8 and 6.1.1.4'
P P 0.1023 0.0942 'International Tables Vol C Tables 4.2.6.8 and 6.1.1.4'
Pt Pt -1.7033 8.3905 'International Tables Vol C Tables 4.2.6.8 and 6.1.1.4'
Ru Ru -1.2594 0.8363 'International Tables Vol C Tables 4.2.6.8 and 6.1.1.4'

loop_
_geom_angle_atom_site_label_1
_geom_angle_atom_site_label_2
_geom_angle_atom_site_label_3
_geom_angle
C1 Pt1 P2 80.8(3)
C1 Pt1 P1 81.3(3)
P2 Pt1 P1 161.41(9)
C1 Pt1 Cl1 176.9(3)
P2 Pt1 Cl1 97.25(10)
P1 Pt1 Cl1 100.87(10)
C23 Ru1 C26 63.4(5)
C23 Ru1 C27 37.6(4)
C26 Ru1 C27 38.0(4)
C23 Ru1 C25 63.9(5)
C26 Ru1 C25 38.4(4)
C27 Ru1 C25 63.9(4)
C23 Ru1 C10 105.3(4)
C26 Ru1 C10 152.4(4)
C27 Ru1 C10 117.6(4)
C25 Ru1 C10 161.6(4)
C23 Ru1 C24 37.4(5)
C26 Ru1 C24 63.7(4)
C27 Ru1 C24 62.9(4)
C25 Ru1 C24 38.6(4)
C10 Ru1 C24 123.9(4)
C23 Ru1 C9 119.6(4)
C26 Ru1 C9 123.4(4)
C27 Ru1 C9 106.2(4)
C25 Ru1 C9 160.4(4)
C10 Ru1 C9 37.6(3)
C24 Ru1 C9 154.3(5)
C23 Ru1 C8 147.8(4)
C26 Ru1 C8 107.6(4)
C27 Ru1 C8 115.8(4)
C25 Ru1 C8 129.7(4)
C10 Ru1 C8 67.6(4)
C24 Ru1 C8 168.3(4)
C9 Ru1 C8 36.7(4)
C23 Ru1 C7 173.8(4)
C26 Ru1 C7 113.7(4)
C27 Ru1 C7 143.1(4)
C25 Ru1 C7 110.3(4)
C10 Ru1 C7 79.7(4)
C24 Ru1 C7 136.6(4)
C9 Ru1 C7 66.6(4)
C8 Ru1 C7 37.4(4)
C23 Ru1 C5 115.0(4)
C26 Ru1 C5 169.7(4)
C27 Ru1 C5 146.3(4)
C25 Ru1 C5 131.3(4)
C10 Ru1 C5 37.2(3)
C24 Ru1 C5 108.5(3)
C9 Ru1 C5 66.7(3)
C8 Ru1 C5 79.1(3)
C7 Ru1 C5 66.7(3)
C23 Ru1 C4 141.9(4)
C26 Ru1 C4 137.7(4)
C27 Ru1 C4 175.0(4)
C25 Ru1 C4 111.1(4)
C10 Ru1 C4 67.3(3)
C24 Ru1 C4 113.8(4)
C9 Ru1 C4 78.4(3)
C8 Ru1 C4 66.6(3)
C7 Ru1 C4 36.5(3)
C5 Ru1 C4 37.2(3)
O1 P1 C11 102.9(5)
O1 P1 C14 101.3(4)
C11 P1 C14 109.3(4)
O1 P1 Pt1 104.5(3)
C11 P1 Pt1 114.5(4)
C14 P1 Pt1 121.6(4)
O2 P2 C20 104.2(4)
O2 P2 C17 102.4(4)
C20 P2 C17 107.9(5)
O2 P2 Pt1 103.0(3)
C20 P2 Pt1 119.0(3)
C17 P2 Pt1 117.8(4)
C2 O1 P1 116.3(6)
C6 O2 P2 115.9(6)
C6 C1 C2 117.8(8)
C6 C1 Pt1 121.6(8)
C2 C1 Pt1 120.6(7)
C3 C2 O1 118.8(9)
C3 C2 C1 123.9(9)
O1 C2 C1 117.3(8)
C2 C3 C4 118.0(9)
C2 C3 H3 121.0
C4 C3 H3 121.0
C3 C4 C7 122.3(9)
C3 C4 C5 120.8(8)
C7 C4 C5 116.8(8)
C3 C4 Ru1 131.7(7)
C7 C4 Ru1 67.6(5)
C5 C4 Ru1 69.1(5)
C6 C5 C10 123.0(9)
C6 C5 C4 117.0(8)
C10 C5 C4 119.9(8)
C6 C5 Ru1 129.0(6)
C10 C5 Ru1 68.2(5)
C4 C5 Ru1 73.7(5)
O2 C6 C1 118.0(9)
O2 C6 C5 119.5(8)
C1 C6 C5 122.5(9)
C8 C7 C4 122.0(10)
C8 C7 Ru1 70.7(6)
C4 C7 Ru1 75.9(6)
C8 C7 H7 119.0
C4 C7 H7 119.0
Ru1 C7 H7 126.3
C9 C8 C7 119.7(9)
C9 C8 Ru1 71.6(6)
C7 C8 Ru1 71.9(6)
C9 C8 H8 120.1
C7 C8 H8 120.1
Ru1 C8 H8 128.6
C8 C9 C10 121.0(10)
C8 C9 Ru1 71.7(6)
C10 C9 Ru1 70.4(5)
C8 C9 H9 119.5
C10 C9 H9 119.5
Ru1 C9 H9 131.3
C9 C10 C5 120.1(9)
C9 C10 Ru1 72.0(5)
C5 C10 Ru1 74.6(5)
C9 C10 H10 119.9
C5 C10 H10 119.9
Ru1 C10 H10 125.2
C13 C11 C12 109.7(9)
C13 C11 P1 116.0(8)
C12 C11 P1 109.4(6)
C13 C11 H11 107.1
C12 C11 H11 107.1
P1 C11 H11 107.1
C11 C12 H12A 109.5
C11 C12 H12B 109.5
H12A C12 H12B 109.5
C11 C12 H12C 109.5
H12A C12 H12C 109.5
H12B C12 H12C 109.5
C11 C13 H13A 109.5
C11 C13 H13B 109.5
H13A C13 H13B 109.5
C11 C13 H13C 109.5
H13A C13 H13C 109.5
H13B C13 H13C 109.5
C15 C14 C16 111.9(9)
C15 C14 P1 109.3(7)
C16 C14 P1 109.0(7)
C15 C14 H14 108.9
C16 C14 H14 108.9
P1 C14 H14 108.9
C14 C15 H15A 109.5
C14 C15 H15B 109.5
H15A C15 H15B 109.5
C14 C15 H15C 109.5
H15A C15 H15C 109.5
H15B C15 H15C 109.5
C14 C16 H16A 109.5
C14 C16 H16B 109.5
H16A C16 H16B 109.5
C14 C16 H16C 109.5
H16A C16 H16C 109.5
H16B C16 H16C 109.5
C19 C17 C18 114.1(10)
C19 C17 P2 110.4(8)
C18 C17 P2 108.4(8)
C19 C17 H17 107.9
C18 C17 H17 107.9
P2 C17 H17 107.9
C17 C18 H18A 109.5
C17 C18 H18B 109.5
H18A C18 H18B 109.5
C17 C18 H18C 109.5
H18A C18 H18C 109.5
H18B C18 H18C 109.5
C17 C19 H19A 109.5
C17 C19 H19B 109.5
H19A C19 H19B 109.5
C17 C19 H19C 109.5
H19A C19 H19C 109.5
H19B C19 H19C 109.5
C21 C20 C22 111.9(9)
C21 C20 P2 109.5(8)
C22 C20 P2 113.7(7)
C21 C20 H20 107.1
C22 C20 H20 107.1
P2 C20 H20 107.1
C20 C21 H21A 109.5
C20 C21 H21B 109.5
H21A C21 H21B 109.5
C20 C21 H21C 109.5
H21A C21 H21C 109.5
H21B C21 H21C 109.5
C20 C22 H22A 109.5
C20 C22 H22B 109.5
H22A C22 H22B 109.5
C20 C22 H22C 109.5
H22A C22 H22C 109.5
H22B C22 H22C 109.5
C24 C23 C27 109.7(12)
C24 C23 Ru1 72.9(6)
C27 C23 Ru1 72.4(6)
C24 C23 H23 125.1
C27 C23 H23 125.1
Ru1 C23 H23 121.2
C23 C24 C25 107.8(10)
C23 C24 Ru1 69.6(6)
C25 C24 Ru1 70.5(5)
C23 C24 H24 126.1
C25 C24 H24 126.1
Ru1 C24 H24 125.4
C26 C25 C24 106.2(10)
C26 C25 Ru1 70.3(5)
C24 C25 Ru1 70.9(5)
C26 C25 H25 126.9
C24 C25 H25 126.9
Ru1 C25 H25 123.5
C27 C26 C25 108.2(10)
C27 C26 Ru1 71.2(6)
C25 C26 Ru1 71.3(5)
C27 C26 H26 125.9
C25 C26 H26 125.9
Ru1 C26 H26 123.3
C23 C27 C26 107.9(10)
C23 C27 Ru1 70.1(6)
C26 C27 Ru1 70.8(6)
C23 C27 H27 126.0
C26 C27 H27 126.0
Ru1 C27 H27 124.7
C28 Pt2 P3 80.7(3)
C28 Pt2 P4 81.0(3)
P3 Pt2 P4 161.67(9)
C28 Pt2 Cl2 177.2(3)
P3 Pt2 Cl2 98.72(9)
P4 Pt2 Cl2 99.61(9)
C53 Ru2 C54 38.7(5)
C53 Ru2 C51 63.1(5)
C54 Ru2 C51 62.4(5)
C53 Ru2 C52 37.6(5)
C54 Ru2 C52 63.1(5)
C51 Ru2 C52 37.7(5)
C53 Ru2 C34 113.4(5)
C54 Ru2 C34 145.8(4)
C51 Ru2 C34 132.4(5)
C52 Ru2 C34 108.3(4)
C53 Ru2 C50 62.9(5)
C54 Ru2 C50 37.0(5)
C51 Ru2 C50 36.7(5)
C52 Ru2 C50 62.1(5)
C34 Ru2 C50 169.0(5)
C53 Ru2 C35 107.3(4)
C54 Ru2 C35 119.1(4)
C51 Ru2 C35 164.1(5)
C52 Ru2 C35 127.1(5)
C34 Ru2 C35 37.1(4)
C50 Ru2 C35 152.7(4)
C53 Ru2 C36 122.8(5)
C54 Ru2 C36 107.8(4)
C51 Ru2 C36 158.1(5)
C52 Ru2 C36 158.3(5)
C34 Ru2 C36 67.2(4)
C50 Ru2 C36 123.7(5)
C35 Ru2 C36 37.5(4)
C53 Ru2 C37 151.6(6)
C54 Ru2 C37 117.6(4)
C51 Ru2 C37 127.5(4)
C52 Ru2 C37 164.7(5)
C34 Ru2 C37 79.7(4)
C50 Ru2 C37 108.4(4)
C35 Ru2 C37 67.2(3)
C36 Ru2 C37 36.8(4)
C53 Ru2 C30 138.7(5)
C54 Ru2 C30 173.6(4)
C51 Ru2 C30 111.4(4)
C52 Ru2 C30 111.4(4)
C34 Ru2 C30 37.3(3)
C50 Ru2 C30 138.4(4)
C35 Ru2 C30 66.5(3)
C36 Ru2 C30 78.5(3)
C37 Ru2 C30 66.7(3)
C53 Ru2 C31 171.1(5)
C54 Ru2 C31 144.6(5)
C51 Ru2 C31 109.8(4)
C52 Ru2 C31 133.6(5)
C34 Ru2 C31 66.8(4)
C50 Ru2 C31 115.1(4)
C35 Ru2 C31 78.3(3)
C36 Ru2 C31 65.8(3)
C37 Ru2 C31 36.8(3)
C30 Ru2 C31 36.7(3)
O3 P3 C41 100.2(4)
O3 P3 C38 102.3(4)
C41 P3 C38 108.0(5)
O3 P3 Pt2 104.7(3)
C41 P3 Pt2 120.4(4)
C38 P3 Pt2 117.8(3)
O4 P4 C47 101.5(4)
O4 P4 C44 102.6(4)
C47 P4 C44 109.1(5)
O4 P4 Pt2 104.4(2)
C47 P4 Pt2 117.5(4)
C44 P4 Pt2 119.0(3)
C29 O3 P3 112.0(6)
C33 O4 P4 116.1(6)
C29 C28 C33 116.7(9)
C29 C28 Pt2 121.2(7)
C33 C28 Pt2 122.1(6)
C28 C29 O3 121.4(9)
C28 C29 C30 124.0(9)
O3 C29 C30 114.6(8)
C34 C30 C29 124.5(9)
C34 C30 C31 118.7(9)
C29 C30 C31 116.7(8)
C34 C30 Ru2 67.7(5)
C29 C30 Ru2 128.2(6)
C31 C30 Ru2 72.7(5)
C37 C31 C30 118.9(8)
C37 C31 C32 121.0(9)
C30 C31 C32 120.0(8)
C37 C31 Ru2 68.4(5)
C30 C31 Ru2 70.7(5)
C32 C31 Ru2 132.5(6)
C33 C32 C31 118.0(9)
C33 C32 H32 121.0
C31 C32 H32 121.0
C32 C33 O4 119.2(8)
C32 C33 C28 124.4(8)
O4 C33 C28 116.4(8)
C35 C34 C30 121.0(10)
C35 C34 Ru2 72.0(6)
C30 C34 Ru2 75.0(5)
C35 C34 H34 119.5
C30 C34 H34 119.5
Ru2 C34 H34 125.3
C34 C35 C36 120.3(9)
C34 C35 Ru2 71.0(6)
C36 C35 Ru2 72.1(6)
C34 C35 H35 119.9
C36 C35 H35 119.9
Ru2 C35 H35 129.4
C37 C36 C35 120.1(9)
C37 C36 Ru2 71.7(5)
C35 C36 Ru2 70.4(6)
C37 C36 H36 119.9
C35 C36 H36 119.9
Ru2 C36 H36 130.6
C36 C37 C31 120.5(9)
C36 C37 Ru2 71.5(5)
C31 C37 Ru2 74.8(5)
C36 C37 H37 119.7
C31 C37 H37 119.7
Ru2 C37 H37 125.7
C40 C38 C39 111.3(8)
C40 C38 P3 112.9(7)
C39 C38 P3 108.8(7)
C40 C38 H38 107.9
C39 C38 H38 107.9
P3 C38 H38 107.9
C38 C39 H39A 109.5
C38 C39 H39B 109.5
H39A C39 H39B 109.5
C38 C39 H39C 109.5
H39A C39 H39C 109.5
H39B C39 H39C 109.5
C38 C40 H40A 109.5
C38 C40 H40B 109.5
H40A C40 H40B 109.5
C38 C40 H40C 109.5
H40A C40 H40C 109.5
H40B C40 H40C 109.5
C42 C41 C43 110.7(9)
C42 C41 P3 109.2(7)
C43 C41 P3 108.7(7)
C42 C41 H41 109.4
C43 C41 H41 109.4
P3 C41 H41 109.4
C41 C42 H42A 109.5
C41 C42 H42B 109.5
H42A C42 H42B 109.5
C41 C42 H42C 109.5
H42A C42 H42C 109.5
H42B C42 H42C 109.5
C41 C43 H43A 109.5
C41 C43 H43B 109.5
H43A C43 H43B 109.5
C41 C43 H43C 109.5
H43A C43 H43C 109.5
H43B C43 H43C 109.5
C46 C44 C45 112.6(9)
C46 C44 P4 111.5(8)
C45 C44 P4 108.3(7)
C46 C44 H44 108.1
C45 C44 H44 108.1
P4 C44 H44 108.1
C44 C45 H45A 109.5
C44 C45 H45B 109.5
H45A C45 H45B 109.5
C44 C45 H45C 109.5
H45A C45 H45C 109.5
H45B C45 H45C 109.5
C44 C46 H46A 109.5
C44 C46 H46B 109.5
H46A C46 H46B 109.5
C44 C46 H46C 109.5
H46A C46 H46C 109.5
H46B C46 H46C 109.5
C49 C47 C48 111.7(11)
C49 C47 P4 109.5(7)
C48 C47 P4 113.9(8)
C49 C47 H47 107.1
C48 C47 H47 107.1
P4 C47 H47 107.1
C47 C48 H48A 109.5
C47 C48 H48B 109.5
H48A C48 H48B 109.5
C47 C48 H48C 109.5
H48A C48 H48C 109.5
H48B C48 H48C 109.5
C47 C49 H49A 109.5
C47 C49 H49B 109.5
H49A C49 H49B 109.5
C47 C49 H49C 109.5
H49A C49 H49C 109.5
H49B C49 H49C 109.5
C51 C50 C54 109.5(12)
C51 C50 Ru2 71.2(7)
C54 C50 Ru2 70.8(6)
C51 C50 H50 125.2
C54 C50 H50 125.2
Ru2 C50 H50 124.3
C50 C51 C52 108.3(11)
C50 C51 Ru2 72.1(6)
C52 C51 Ru2 71.4(7)
C50 C51 H51 125.9
C52 C51 H51 125.9
Ru2 C51 H51 122.3
C53 C52 C51 108.0(12)
C53 C52 Ru2 70.5(7)
C51 C52 Ru2 70.9(6)
C53 C52 H52 126.0
C51 C52 H52 126.0
Ru2 C52 H52 124.3
C52 C53 C54 106.8(11)
C52 C53 Ru2 72.0(6)
C54 C53 Ru2 70.9(6)
C52 C53 H53 126.6
C54 C53 H53 126.6
Ru2 C53 H53 122.3
C50 C54 C53 107.4(12)
C50 C54 Ru2 72.2(6)
C53 C54 Ru2 70.4(7)
C50 C54 H54 126.3
C53 C54 H54 126.3
Ru2 C54 H54 122.8
F2 P5 F1 92.2(7)
F2 P5 F6 90.8(6)
F1 P5 F6 177.0(6)
F2 P5 F4 177.8(6)
F1 P5 F4 89.7(6)
F6 P5 F4 87.3(5)
F2 P5 F5 90.2(4)
F1 P5 F5 90.6(5)
F6 P5 F5 90.1(4)
F4 P5 F5 88.8(4)
F2 P5 F3 89.6(4)
F1 P5 F3 91.4(5)
F6 P5 F3 87.9(4)
F4 P5 F3 91.4(5)
F5 P5 F3 178.0(5)
F12 P6 F10 83.6(9)
F12 P6 F7 172.3(9)
F10 P6 F7 104.0(10)
F12 P6 F9 90.9(7)
F10 P6 F9 89.6(7)
F7 P6 F9 90.6(7)
F12 P6 F8 89.0(8)
F10 P6 F8 172.4(9)
F7 P6 F8 83.4(9)
F9 P6 F8 88.7(7)
F12 P6 F11 92.3(8)
F10 P6 F11 88.8(8)
F7 P6 F11 86.5(7)
F9 P6 F11 176.2(9)
F8 P6 F11 93.2(7)

loop_
_geom_bond_atom_site_label_1
_geom_bond_atom_site_label_2
_geom_bond_distance
Pt1 C1 1.975(9)
Pt1 P2 2.266(3)
Pt1 P1 2.270(3)
Pt1 Cl1 2.376(3)
Ru1 C23 2.146(11)
Ru1 C26 2.170(9)
Ru1 C27 2.175(10)
Ru1 C25 2.182(9)
Ru1 C10 2.184(8)
Ru1 C24 2.188(9)
Ru1 C9 2.205(9)
Ru1 C8 2.206(10)
Ru1 C7 2.221(10)
Ru1 C5 2.268(9)
Ru1 C4 2.330(9)
P1 O1 1.634(7)
P1 C11 1.815(9)
P1 C14 1.827(10)
P2 O2 1.653(7)
P2 C20 1.812(10)
P2 C17 1.822(10)
O1 C2 1.387(11)
O2 C6 1.371(11)
C1 C6 1.377(13)
C1 C2 1.433(14)
C2 C3 1.362(13)
C3 C4 1.415(13)
C3 H3 0.9500
C4 C7 1.429(12)
C4 C5 1.470(13)
C5 C6 1.412(12)
C5 C10 1.422(12)
C7 C8 1.419(14)
C7 H7 0.9500
C8 C9 1.390(15)
C8 H8 0.9500
C9 C10 1.416(13)
C9 H9 0.9500
C10 H10 0.9500
C11 C13 1.472(15)
C11 C12 1.543(13)
C11 H11 1.0000
C12 H12A 0.9800
C12 H12B 0.9800
C12 H12C 0.9800
C13 H13A 0.9800
C13 H13B 0.9800
C13 H13C 0.9800
C14 C15 1.516(14)
C14 C16 1.529(14)
C14 H14 1.0000
C15 H15A 0.9800
C15 H15B 0.9800
C15 H15C 0.9800
C16 H16A 0.9800
C16 H16B 0.9800
C16 H16C 0.9800
C17 C19 1.510(15)
C17 C18 1.519(16)
C17 H17 1.0000
C18 H18A 0.9800
C18 H18B 0.9800
C18 H18C 0.9800
C19 H19A 0.9800
C19 H19B 0.9800
C19 H19C 0.9800
C20 C21 1.525(15)
C20 C22 1.532(14)
C20 H20 1.0000
C21 H21A 0.9800
C21 H21B 0.9800
C21 H21C 0.9800
C22 H22A 0.9800
C22 H22B 0.9800
C22 H22C 0.9800
C23 C24 1.391(17)
C23 C27 1.392(17)
C23 H23 0.9500
C24 C25 1.444(16)
C24 H24 0.9500
C25 C26 1.432(15)
C25 H25 0.9500
C26 C27 1.413(16)
C26 H26 0.9500
C27 H27 0.9500
Pt2 C28 1.976(10)
Pt2 P3 2.261(2)
Pt2 P4 2.268(3)
Pt2 Cl2 2.373(2)
Ru2 C53 2.154(10)
Ru2 C54 2.160(11)
Ru2 C51 2.166(10)
Ru2 C52 2.173(11)
Ru2 C34 2.175(10)
Ru2 C50 2.176(10)
Ru2 C35 2.187(9)
Ru2 C36 2.210(9)
Ru2 C37 2.213(9)
Ru2 C30 2.270(9)
Ru2 C31 2.297(9)
P3 O3 1.676(7)
P3 C41 1.815(10)
P3 C38 1.824(9)
P4 O4 1.670(7)
P4 C47 1.813(10)
P4 C44 1.823(9)
O3 C29 1.393(11)
O4 C33 1.383(10)
C28 C29 1.347(13)
C28 C33 1.438(13)
C29 C30 1.436(13)
C30 C34 1.424(12)
C30 C31 1.437(13)
C31 C37 1.426(13)
C31 C32 1.445(12)
C32 C33 1.349(13)
C32 H32 0.9500
C34 C35 1.386(14)
C34 H34 0.9500
C35 C36 1.414(14)
C35 H35 0.9500
C36 C37 1.395(13)
C36 H36 0.9500
C37 H37 0.9500
C38 C40 1.548(13)
C38 C39 1.560(14)
C38 H38 1.0000
C39 H39A 0.9800
C39 H39B 0.9800
C39 H39C 0.9800
C40 H40A 0.9800
C40 H40B 0.9800
C40 H40C 0.9800
C41 C42 1.533(15)
C41 C43 1.547(13)
C41 H41 1.0000
C42 H42A 0.9800
C42 H42B 0.9800
C42 H42C 0.9800
C43 H43A 0.9800
C43 H43B 0.9800
C43 H43C 0.9800
C44 C46 1.495(15)
C44 C45 1.511(16)
C44 H44 1.0000
C45 H45A 0.9800
C45 H45B 0.9800
C45 H45C 0.9800
C46 H46A 0.9800
C46 H46B 0.9800
C46 H46C 0.9800
C47 C49 1.513(16)
C47 C48 1.521(16)
C47 H47 1.0000
C48 H48A 0.9800
C48 H48B 0.9800
C48 H48C 0.9800
C49 H49A 0.9800
C49 H49B 0.9800
C49 H49C 0.9800
C50 C51 1.366(18)
C50 C54 1.376(17)
C50 H50 0.9500
C51 C52 1.401(19)
C51 H51 0.9500
C52 C53 1.39(2)
C52 H52 0.9500
C53 C54 1.429(19)
C53 H53 0.9500
C54 H54 0.9500
P5 F2 1.565(7)
P5 F1 1.567(8)
P5 F6 1.570(8)
P5 F4 1.580(7)
P5 F5 1.586(7)
P5 F3 1.593(7)
P6 F12 1.506(11)
P6 F10 1.518(10)
P6 F7 1.522(11)
P6 F9 1.543(9)
P6 F8 1.572(11)
P6 F11 1.572(9)
